data_7131499
loop_
_publ_author_name
'Nakajo, Toshinobu'
'Kusaka, Shinpei'
'Hiraoka, Haruka'
'Nomura, Kohei'
'Matsubara, Noriaki'
'Baba, Rintaro'
'Yoshida, Yuki'
'Nakamoto, Kosuke'
'Honma, Masakazu'
'Iguchi, Hiroaki'
'Uchihashi, Takayuki'
'Abe, Hiroshi'
'Matsuda, Ryotaro'

_publ_section_title
;
 Creation of single molecular conjugates of metal-organic cages and DNA.
;
_journal_issue 33
_journal_name_full 'Chemical communications (Cambridge, England)'
_journal_page_first 4974
_journal_page_last 4977
_journal_paper_doi 10.1039/d3cc00460k
_journal_volume 59
_journal_year 2023
_chemical_formula_moiety 'C120 H120 N9 O20 Zr6, 2(Cl)'
_chemical_formula_sum 'C120 H120 Cl2 N9 O20 Zr6'
_chemical_formula_weight 2626.46
_space_group_crystal_system trigonal
_space_group_IT_number 148
_space_group_name_Hall '-R 3'
_space_group_name_H-M_alt 'R -3 :H'
_atom_sites_solution_hydrogens geom
_atom_sites_solution_primary dual
_audit_creation_date 2022-10-12
_audit_creation_method
;
Olex2 1.2
(compiled 2018.05.29 svn.r3508 for OlexSys, GUI svn.r5506)
;
_audit_update_record
;
2022-10-31 deposited with the CCDC.	2023-03-23 downloaded from the CCDC.
;
_cell_angle_alpha 90
_cell_angle_beta 90
_cell_angle_gamma 120
_cell_formula_units_Z 6
_cell_length_a 17.7435(7)
_cell_length_b 17.7435(7)
_cell_length_c 71.981(2)
_cell_measurement_reflns_used 20663
_cell_measurement_temperature 93
_cell_measurement_theta_max 26.8770
_cell_measurement_theta_min 2.5640
_cell_volume 19625.8(12)
_computing_cell_refinement 'CrysAlisPro 1.171.39.20a (Rigaku OD, 2015)'
_computing_data_collection 'CrysAlisPro 1.171.39.20a (Rigaku OD, 2015)'
_computing_data_reduction 'CrysAlisPro 1.171.39.20a (Rigaku OD, 2015)'
_computing_molecular_graphics 'Olex2 (Dolomanov et al., 2009)'
_computing_publication_material 'Olex2 (Dolomanov et al., 2009)'
_computing_structure_refinement 'ShelXL (Sheldrick, 2015)'
_computing_structure_solution 'ShelXT (Sheldrick, 2015)'
_diffrn_ambient_temperature 93
_diffrn_detector 'CCD plate'
_diffrn_measured_fraction_theta_full 0.999
_diffrn_measured_fraction_theta_max 0.888
_diffrn_measurement_details
;
List of Runs (angles in degrees, time in seconds):

  # Type    Start    End  Width  t~exp~   \w     \q     \k     \f   Frames
#--------------------------------------------------------------------------
  1  \w      0.00  31.16   0.38   30.00    --   -3.40 -82.00  60.00   82
  2  \w    -84.00 -51.70   0.38   30.00    --   -3.40 -82.00  60.00   85
  3  \w    -87.00 -51.66   0.38   30.00    --   -3.40 -19.00  30.00   93
  4  \w    -48.00  35.22   0.38   30.00    --   -3.40 -19.00  30.00  219
  5  \w    -92.00 -13.34   0.38   30.00    --   -3.40 -38.00-180.00  207
  6  \w    -25.00   1.22   0.38   30.00    --    3.90  57.00-150.00   69
;
_diffrn_measurement_device 'four-circle diffractometer'
_diffrn_measurement_device_type 'Rigaku XtaLAB P200'
_diffrn_measurement_method '\w scans'
_diffrn_orient_matrix_type 'CrysAlisPro convention (1999,Acta A55,543-557)'
_diffrn_orient_matrix_UB_11 -0.0287252667
_diffrn_orient_matrix_UB_12 -0.0274739333
_diffrn_orient_matrix_UB_13 0.0070034667
_diffrn_orient_matrix_UB_21 -0.0322802333
_diffrn_orient_matrix_UB_22 0.0094568333
_diffrn_orient_matrix_UB_23 -0.0031150667
_diffrn_orient_matrix_UB_31 -0.0163080000
_diffrn_orient_matrix_UB_32 -0.0359044000
_diffrn_orient_matrix_UB_33 -0.0061854000
_diffrn_radiation_monochromator graphite
_diffrn_radiation_probe x-ray
_diffrn_radiation_type MoK\a
_diffrn_radiation_wavelength 0.71073
_diffrn_reflns_av_R_equivalents 0.0651
_diffrn_reflns_av_unetI/netI 0.0554
_diffrn_reflns_Laue_measured_fraction_full 0.999
_diffrn_reflns_Laue_measured_fraction_max 0.888
_diffrn_reflns_limit_h_max 24
_diffrn_reflns_limit_h_min -24
_diffrn_reflns_limit_k_max 22
_diffrn_reflns_limit_k_min -21
_diffrn_reflns_limit_l_max 97
_diffrn_reflns_limit_l_min -89
_diffrn_reflns_number 63539
_diffrn_reflns_point_group_measured_fraction_full 0.999
_diffrn_reflns_point_group_measured_fraction_max 0.888
_diffrn_reflns_theta_full 25.242
_diffrn_reflns_theta_max 29.232
_diffrn_reflns_theta_min 2.296
_diffrn_source 'fine-focus sealed X-ray tube'
_diffrn_source_type 'Enhance (Mo) X-ray Source'
_exptl_absorpt_coefficient_mu 0.564
_exptl_absorpt_correction_T_max 1.00000
_exptl_absorpt_correction_T_min 0.46761
_exptl_absorpt_correction_type multi-scan
_exptl_absorpt_process_details
;
CrysAlisPro 1.171.39.20a (Rigaku Oxford Diffraction, 2015)
Empirical absorption correction using spherical harmonics,
 implemented in SCALE3 ABSPACK scaling algorithm.
;
_exptl_crystal_colour 'clear light yellow'
_exptl_crystal_colour_lustre clear
_exptl_crystal_colour_modifier light
_exptl_crystal_colour_primary yellow
_exptl_crystal_density_diffrn 1.333
_exptl_crystal_description needle
_exptl_crystal_F_000 8022
_exptl_crystal_size_max 1
_exptl_crystal_size_mid 0.1
_exptl_crystal_size_min 0.1
_refine_diff_density_max 1.810
_refine_diff_density_min -1.149
_refine_diff_density_rms 0.122
_refine_ls_extinction_method none
_refine_ls_goodness_of_fit_ref 1.045
_refine_ls_hydrogen_treatment constr
_refine_ls_matrix_type full
_refine_ls_number_parameters 502
_refine_ls_number_reflns 10565
_refine_ls_number_restraints 569
_refine_ls_restrained_S_all 1.027
_refine_ls_R_factor_all 0.1272
_refine_ls_R_factor_gt 0.0758
_refine_ls_shift/su_max 0.002
_refine_ls_shift/su_mean 0.000
_refine_ls_structure_factor_coef Fsqd
_refine_ls_weighting_details 'w=1/[\s^2^(Fo^2^)+(0.1375P)^2^+74.7864P] where P=(Fo^2^+2Fc^2^)/3'
_refine_ls_weighting_scheme calc
_refine_ls_wR_factor_gt 0.2167
_refine_ls_wR_factor_ref 0.2533
_reflns_Friedel_coverage 0.000
_reflns_number_gt 5981
_reflns_number_total 10565
_reflns_threshold_expression 'I > 2\s(I)'
_cod_data_source_file d3cc00460k3.cif
_cod_data_source_block 20210708
_cod_depositor_comments 'Adding full bibliography for 7131499--7131500.cif.'
_cod_original_cell_volume 19625.8(17)
_cod_original_sg_symbol_H-M 'R -3'
_cod_database_code 7131499
_shelx_shelxl_version_number 2018/3
_shelx_space_group_comment
;
The symmetry employed for this shelxl refinement is uniquely defined
by the following loop, which should always be used as a source of
symmetry information in preference to the above space-group names.
They are only intended as comments.
;
_shelx_estimated_absorpt_t_max 0.946
_shelx_estimated_absorpt_t_min 0.602
_reflns_odcompleteness_completeness 99.89
_reflns_odcompleteness_iscentric 1
_reflns_odcompleteness_theta 26.32
_olex2_refinement_description
;
1. Fixed Uiso
 At 1.2 times of:
  All C(H) groups
 At 1.5 times of:
  All C(H,H,H) groups
2. Restrained distances
 N1-N2
 1.244 with sigma of 0.02
 N7-N8
 1.244 with sigma of 0.02
3. Uiso/Uaniso restraints and constraints
N1 \\sim N2 \\sim N0AA: within 1.7A with sigma of 0.04 and sigma for terminal
atoms of 0.08
N0AA \\sim N7 \\sim N8: within 1.7A with sigma of 0.04 and sigma for terminal
atoms of 0.08
4. Rigid body (RIGU) restrains
 All non-hydrogen atoms
 with sigma for 1-2 distances of 0.004 and sigma for 1-3 distances of 0.004
5. Others
 1*[Sof(N8)+Sof(N7)]+1*[Sof(N1)+Sof(N2)]=1 with esd of 0.0001
 Sof(N8)=Sof(N7)=FVAR(1)
 Sof(N1)=Sof(N2)=FVAR(2)
6.a Aromatic/amide H refined with riding coordinates:
 C00F(H00F), C00I(H00I), C00J(H00J), C00L(H00L), C00M(H00M), C00P(H00P),
 C00X(H00X), C00Z(H00Z), C010(H010), C012(H012)
6.b Idealised Me refined as rotating group:
 C013(H01A,H01B,H01C), C014(H01D,H01E,H01F), C017(H01G,H01H,H01I), C019(H01J,
 H01K,H01L), C01A(H01M,H01N,H01O), C01C(H01P,H01Q,H01R), C01D(H01S,H01T,H01U),
 C01F(H01V,H01W,H01X), C01G(H01Y,H,HA), C01H(H01Z,HB,HC)
;
_olex2_submission_special_instructions 'No special instructions were received'
_oxdiff_exptl_absorpt_empirical_details
;
Empirical correction (ABSPACK) includes:
- Absorption correction using spherical harmonics
- Frame scaling
;
_oxdiff_exptl_absorpt_empirical_full_max 1.797
_oxdiff_exptl_absorpt_empirical_full_min 0.612

loop_
_space_group_symop_operation_xyz
'x, y, z'
'-y, x-y, z'
'-x+y, -x, z'
'x+2/3, y+1/3, z+1/3'
'-y+2/3, x-y+1/3, z+1/3'
'-x+y+2/3, -x+1/3, z+1/3'
'x+1/3, y+2/3, z+2/3'
'-y+1/3, x-y+2/3, z+2/3'
'-x+y+1/3, -x+2/3, z+2/3'
'-x, -y, -z'
'y, -x+y, -z'
'x-y, x, -z'
'-x+2/3, -y+1/3, -z+1/3'
'y+2/3, -x+y+1/3, -z+1/3'
'x-y+2/3, x+1/3, -z+1/3'
'-x+1/3, -y+2/3, -z+2/3'
'y+1/3, -x+y+2/3, -z+2/3'
'x-y+1/3, x+2/3, -z+2/3'

loop_
_atom_site_label
_atom_site_type_symbol
_atom_site_fract_x
_atom_site_fract_y
_atom_site_fract_z
_atom_site_U_iso_or_equiv
_atom_site_adp_type
_atom_site_occupancy
_atom_site_site_symmetry_order
_atom_site_calc_flag
_atom_site_refinement_flags_posn
_atom_site_refinement_flags_adp
_atom_site_refinement_flags_occupancy
_atom_site_disorder_assembly
_atom_site_disorder_group
Zr01 Zr 0.20994(3) 0.62184(3) 0.31207(2) 0.04782(19) Uani 1 1 d . U . . .
Zr02 Zr 0.20848(4) 0.61340(4) 0.57203(2) 0.0586(2) Uani 1 1 d . U . . .
O003 O 0.333333 0.666667 0.32341(7) 0.0479(14) Uani 1 3 d S TU P . .
O004 O 0.2944(2) 0.5051(2) 0.33476(5) 0.0529(9) Uani 1 1 d . U . . .
O005 O 0.2624(2) 0.5551(2) 0.29744(5) 0.0510(9) Uani 1 1 d . U . . .
O006 O 0.1817(2) 0.5278(2) 0.33481(5) 0.0527(9) Uani 1 1 d . U . . .
O007 O 0.333333 0.666667 0.56075(8) 0.0516(15) Uani 1 3 d S TU P . .
Cl00 Cl 0.333333 0.666667 0.62336(8) 0.177(3) Uani 1 3 d S TU P . .
O009 O 0.3085(3) 0.5097(3) 0.54923(5) 0.0651(10) Uani 1 1 d . U . . .
O00A O 0.2853(3) 0.7314(3) 0.58676(5) 0.0633(11) Uani 1 1 d . U . . .
O00B O 0.1873(3) 0.5208(3) 0.54960(5) 0.0675(11) Uani 1 1 d . U . . .
Cl1 Cl 0.333333 0.666667 0.26054(11) 0.235(4) Uani 1 3 d S TU P . .
C00D C 0.2120(3) 0.4736(3) 0.42247(7) 0.0461(11) Uani 1 1 d . U . . .
C00E C 0.2137(3) 0.4770(3) 0.40200(7) 0.0453(11) Uani 1 1 d . U . . .
C00F C 0.2665(3) 0.4560(3) 0.39174(7) 0.0473(11) Uani 1 1 d . U . . .
H00F H 0.298915 0.435674 0.397892 0.057 Uiso 1 1 calc R . . . .
C00G C 0.2245(3) 0.4958(3) 0.36325(7) 0.0485(11) Uani 1 1 d . U . . .
C00H C 0.2337(4) 0.5100(3) 0.34274(7) 0.0481(11) Uani 1 1 d . U . . .
C00I C 0.2727(3) 0.4644(3) 0.37250(7) 0.0486(12) Uani 1 1 d . U . . .
H00I H 0.308213 0.449343 0.365878 0.058 Uiso 1 1 calc R . . . .
C00J C 0.2162(4) 0.5415(4) 0.43251(7) 0.0518(12) Uani 1 1 d . U . . .
H00J H 0.217907 0.588208 0.426251 0.062 Uiso 1 1 calc R . . . .
C00K C 0.2171(4) 0.4742(4) 0.46158(7) 0.0560(13) Uani 1 1 d . U . . .
C00L C 0.2179(4) 0.5420(4) 0.45181(8) 0.0564(13) Uani 1 1 d . U . . .
H00L H 0.219685 0.588251 0.458253 0.068 Uiso 1 1 calc R . . . .
C00M C 0.1639(4) 0.5057(4) 0.39253(7) 0.0533(13) Uani 1 1 d . U . . .
H00M H 0.127115 0.519017 0.399169 0.064 Uiso 1 1 calc R . . . .
C00N C 0.1061(4) 0.6333(4) 0.28890(8) 0.0592(13) Uani 1 1 d . U . . .
C00O C 0.2072(4) 0.4037(4) 0.43235(7) 0.0565(13) Uani 1 1 d . U . . .
C00P C 0.1687(4) 0.5145(4) 0.37328(7) 0.0546(13) Uani 1 1 d . U . . .
H00P H 0.134734 0.532978 0.367126 0.066 Uiso 1 1 calc R . . . .
C00Q C 0.2202(4) 0.4767(4) 0.48235(8) 0.0646(15) Uani 1 1 d . U . . .
C00R C 0.1009(4) 0.5535(4) 0.28539(8) 0.0650(15) Uani 1 1 d . U . . .
C00S C 0.2431(5) 0.5076(4) 0.54129(8) 0.0626(14) Uani 1 1 d . U . . .
C00T C 0.2101(4) 0.4031(4) 0.45148(8) 0.0635(15) Uani 1 1 d . U . . .
C00U C 0.2332(4) 0.4932(4) 0.52092(8) 0.0625(14) Uani 1 1 d . U . . .
C00V C 0.0738(5) 0.6314(5) 0.30682(9) 0.0722(16) Uani 1 1 d . U . . .
C00W C 0.0461(4) 0.5501(5) 0.31436(10) 0.0785(18) Uani 1 1 d . U . . .
C00X C 0.1722(5) 0.5045(6) 0.49219(8) 0.082(2) Uani 1 1 d . U . . .
H00X H 0.135041 0.518448 0.485869 0.099 Uiso 1 1 calc R . . . .
C00Y C 0.0942(5) 0.6071(5) 0.59550(9) 0.0766(17) Uani 1 1 d . U . . .
C00Z C 0.2806(5) 0.4633(5) 0.51143(8) 0.0727(18) Uani 1 1 d . U . . .
H00Z H 0.317180 0.449117 0.517879 0.087 Uiso 1 1 calc R . . . .
C010 C 0.2736(5) 0.4544(5) 0.49210(8) 0.0730(18) Uani 1 1 d . U . . .
H010 H 0.305007 0.433393 0.485754 0.088 Uiso 1 1 calc R . . . .
C011 C 0.0627(5) 0.5002(4) 0.30160(11) 0.0782(18) Uani 1 1 d . U . . .
C012 C 0.1782(5) 0.5122(5) 0.51137(8) 0.081(2) Uani 1 1 d . U . . .
H012 H 0.144593 0.530335 0.517786 0.097 Uiso 1 1 calc R . . . .
C013 C 0.1371(5) 0.7083(5) 0.27533(10) 0.087(2) Uani 1 1 d . U . . .
H01A H 0.163051 0.762251 0.282057 0.130 Uiso 1 1 calc GR . . . .
H01B H 0.088467 0.702404 0.268276 0.130 Uiso 1 1 calc GR . . . .
H01C H 0.179272 0.707835 0.267064 0.130 Uiso 1 1 calc GR . . . .
C014 C 0.1197(6) 0.6723(6) 0.61075(10) 0.100(3) Uani 1 1 d . U . . .
H01D H 0.162315 0.669781 0.618526 0.150 Uiso 1 1 calc GR . . . .
H01E H 0.069346 0.659621 0.618022 0.150 Uiso 1 1 calc GR . . . .
H01F H 0.143839 0.729553 0.605511 0.150 Uiso 1 1 calc GR . . . .
C015 C 0.0916(5) 0.5270(6) 0.59671(11) 0.091(2) Uani 1 1 d . U . . .
C016 C 0.0639(6) 0.6097(8) 0.57747(11) 0.110(3) Uani 1 1 d . U . . .
C017 C 0.1254(7) 0.5273(7) 0.26800(10) 0.117(3) Uani 1 1 d . U . . .
H01G H 0.187400 0.560808 0.266414 0.175 Uiso 1 1 calc GR . . . .
H01H H 0.097363 0.537596 0.257696 0.175 Uiso 1 1 calc GR . . . .
H01I H 0.107518 0.466604 0.268560 0.175 Uiso 1 1 calc GR . . . .
C018 C 0.0440(5) 0.5326(10) 0.56829(14) 0.137(3) Uani 1 1 d . U . . .
C019 C 0.0679(6) 0.7070(7) 0.31484(13) 0.112(3) Uani 1 1 d . U . . .
H01J H 0.109195 0.759770 0.308724 0.167 Uiso 1 1 calc GR . . . .
H01K H 0.080559 0.711626 0.327893 0.167 Uiso 1 1 calc GR . . . .
H01L H 0.010242 0.697548 0.312993 0.167 Uiso 1 1 calc GR . . . .
C01A C 0.0036(5) 0.5227(8) 0.33331(12) 0.134(4) Uani 1 1 d . U . . .
H01M H -0.010144 0.464042 0.335829 0.200 Uiso 1 1 calc GR . . . .
H01N H -0.048874 0.525853 0.333468 0.200 Uiso 1 1 calc GR . . . .
H01O H 0.042821 0.560815 0.342631 0.200 Uiso 1 1 calc GR . . . .
C01B C 0.0624(6) 0.4819(7) 0.58034(15) 0.128(3) Uani 1 1 d . U . . .
C01C C 0.0436(7) 0.4086(5) 0.30423(17) 0.146(5) Uani 1 1 d . U . . .
H01P H 0.096092 0.408897 0.307604 0.220 Uiso 1 1 calc GR . . . .
H01Q H 0.021239 0.376788 0.292864 0.220 Uiso 1 1 calc GR . . . .
H01R H 0.001195 0.381368 0.313913 0.220 Uiso 1 1 calc GR . . . .
C01D C 0.0524(8) 0.6819(10) 0.57000(14) 0.182(6) Uani 1 1 d . U . . .
H01S H 0.099638 0.736733 0.574103 0.273 Uiso 1 1 calc GR . . . .
H01T H -0.001614 0.675364 0.574427 0.273 Uiso 1 1 calc GR . . . .
H01U H 0.051660 0.679925 0.556668 0.273 Uiso 1 1 calc GR . . . .
C01F C 0.1117(7) 0.4932(7) 0.61404(13) 0.130(4) Uani 1 1 d . U . . .
H01V H 0.127815 0.450631 0.610765 0.195 Uiso 1 1 calc GR . . . .
H01W H 0.061250 0.466798 0.621892 0.195 Uiso 1 1 calc GR . . . .
H01X H 0.158979 0.540415 0.620537 0.195 Uiso 1 1 calc GR . . . .
C01G C 0.0491(9) 0.3944(7) 0.5760(2) 0.224(8) Uani 1 1 d . U . . .
H01Y H -0.011331 0.355287 0.573446 0.336 Uiso 1 1 calc GR . . . .
H H 0.066625 0.373248 0.586504 0.336 Uiso 1 1 calc GR . . . .
HA H 0.083326 0.397988 0.565403 0.336 Uiso 1 1 calc GR . . . .
C01H C 0.0066(6) 0.5101(13) 0.54850(14) 0.250(11) Uani 1 1 d . U . . .
H01Z H 0.004552 0.558944 0.543316 0.374 Uiso 1 1 calc GR . . . .
HB H -0.051143 0.460647 0.548918 0.374 Uiso 1 1 calc GR . . . .
HC H 0.042929 0.496846 0.540925 0.374 Uiso 1 1 calc GR . . . .
N1 N 0.1910(7) 0.3286(6) 0.42298(11) 0.068(3) Uani 0.540(3) 1 d D U . A 1
N8 N 0.2091(11) 0.3307(9) 0.46036(16) 0.094(4) Uani 0.460(3) 1 d D U . A -1
N2 N 0.1725(13) 0.2622(8) 0.43184(15) 0.126(5) Uani 0.540(3) 1 d D U . A 1
N7 N 0.1978(18) 0.2659(11) 0.4513(2) 0.158(7) Uani 0.460(3) 1 d D U . A -1
N0AA N 0.1657(12) 0.2003(7) 0.44061(16) 0.229(6) Uani 1 1 d . U . . .

loop_
_atom_site_aniso_label
_atom_site_aniso_U_11
_atom_site_aniso_U_22
_atom_site_aniso_U_33
_atom_site_aniso_U_23
_atom_site_aniso_U_13
_atom_site_aniso_U_12
Zr01 0.0550(3) 0.0574(3) 0.0338(3) 0.0005(2) -0.0049(2) 0.0301(3)
Zr02 0.0638(4) 0.0754(4) 0.0346(3) -0.0033(2) 0.0077(2) 0.0334(3)
O003 0.057(2) 0.057(2) 0.031(3) 0.000 0.000 0.0283(11)
O004 0.062(2) 0.058(2) 0.0401(18) 0.0027(16) 0.0015(16) 0.0316(19)
O005 0.061(2) 0.057(2) 0.0351(17) -0.0067(15) -0.0068(15) 0.0300(18)
O006 0.056(2) 0.058(2) 0.0401(18) 0.0052(16) -0.0038(16) 0.0255(18)
O007 0.064(2) 0.064(2) 0.028(3) 0.000 0.000 0.0318(12)
Cl00 0.215(4) 0.215(4) 0.100(4) 0.000 0.000 0.107(2)
O009 0.096(3) 0.067(3) 0.0356(19) -0.0006(17) 0.0028(19) 0.044(2)
O00A 0.086(3) 0.080(3) 0.0357(19) -0.0085(18) -0.0025(18) 0.050(2)
O00B 0.070(3) 0.075(3) 0.0397(19) -0.0082(18) 0.0046(18) 0.023(2)
Cl1 0.292(7) 0.292(7) 0.122(5) 0.000 0.000 0.146(3)
C00D 0.047(3) 0.049(3) 0.038(2) -0.0013(19) 0.001(2) 0.021(2)
C00E 0.047(3) 0.046(3) 0.038(2) -0.002(2) -0.003(2) 0.020(2)
C00F 0.051(3) 0.052(3) 0.037(2) 0.004(2) -0.001(2) 0.024(2)
C00G 0.056(3) 0.047(3) 0.035(2) 0.001(2) -0.001(2) 0.020(2)
C00H 0.058(3) 0.041(3) 0.039(2) -0.001(2) -0.007(2) 0.020(2)
C00I 0.056(3) 0.051(3) 0.037(2) 0.001(2) 0.002(2) 0.025(2)
C00J 0.056(3) 0.055(3) 0.045(3) 0.003(2) 0.006(2) 0.028(3)
C00K 0.057(3) 0.067(3) 0.039(2) -0.004(2) 0.001(2) 0.027(3)
C00L 0.058(3) 0.057(3) 0.047(3) -0.010(2) 0.000(2) 0.022(3)
C00M 0.067(3) 0.059(3) 0.039(2) -0.008(2) -0.002(2) 0.036(3)
C00N 0.064(3) 0.072(3) 0.048(3) -0.002(2) -0.017(2) 0.039(3)
C00O 0.068(4) 0.060(3) 0.044(3) -0.007(2) -0.004(2) 0.034(3)
C00P 0.067(4) 0.059(3) 0.045(3) -0.002(2) -0.007(2) 0.037(3)
C00Q 0.075(4) 0.080(4) 0.038(3) -0.006(3) -0.001(3) 0.039(3)
C00R 0.068(4) 0.076(4) 0.057(3) -0.015(3) -0.027(3) 0.040(3)
C00S 0.088(4) 0.052(3) 0.038(3) -0.003(2) 0.011(3) 0.027(3)
C00T 0.084(4) 0.066(3) 0.041(3) 0.002(2) 0.002(3) 0.037(3)
C00U 0.081(4) 0.063(4) 0.040(3) -0.007(2) -0.001(3) 0.033(3)
C00V 0.079(4) 0.109(5) 0.052(3) -0.008(3) -0.015(3) 0.064(4)
C00W 0.054(3) 0.111(5) 0.068(4) 0.026(3) -0.005(3) 0.039(4)
C00X 0.088(5) 0.136(7) 0.037(3) -0.010(3) -0.004(3) 0.067(5)
C00Y 0.079(4) 0.116(5) 0.047(3) 0.004(3) 0.017(3) 0.058(4)
C00Z 0.100(5) 0.095(5) 0.039(3) -0.005(3) -0.002(3) 0.062(4)
C010 0.107(5) 0.089(5) 0.041(3) -0.005(3) 0.001(3) 0.063(4)
C011 0.069(4) 0.066(4) 0.092(4) 0.008(3) -0.035(3) 0.029(3)
C012 0.086(5) 0.124(6) 0.044(3) -0.003(3) 0.013(3) 0.061(5)
C013 0.086(5) 0.092(5) 0.082(5) 0.015(4) -0.030(4) 0.044(4)
C014 0.133(7) 0.130(7) 0.064(4) -0.005(4) 0.034(4) 0.085(6)
C015 0.090(5) 0.096(5) 0.076(4) 0.001(4) 0.039(4) 0.037(4)
C016 0.089(5) 0.208(9) 0.057(4) 0.014(4) 0.021(4) 0.092(6)
C017 0.156(8) 0.186(9) 0.069(4) -0.063(5) -0.064(5) 0.131(8)
C018 0.053(4) 0.232(10) 0.078(5) -0.052(5) 0.015(4) 0.035(6)
C019 0.123(7) 0.164(8) 0.105(6) -0.042(6) -0.038(5) 0.116(7)
C01A 0.065(5) 0.227(12) 0.089(5) 0.069(7) 0.016(4) 0.058(6)
C01B 0.088(6) 0.124(6) 0.106(6) -0.042(5) 0.048(5) 0.004(5)
C01C 0.136(8) 0.058(4) 0.206(11) 0.011(5) -0.118(8) 0.018(5)
C01D 0.193(11) 0.389(17) 0.097(7) 0.098(10) 0.074(7) 0.244(14)
C01F 0.175(10) 0.140(8) 0.098(6) 0.068(6) 0.088(6) 0.096(8)
C01G 0.194(13) 0.099(6) 0.244(15) -0.052(8) 0.159(12) -0.028(7)
C01H 0.056(5) 0.50(3) 0.093(6) -0.107(11) -0.008(5) 0.060(10)
N1 0.106(8) 0.071(5) 0.038(4) -0.008(3) -0.004(5) 0.050(6)
N8 0.163(13) 0.084(7) 0.047(6) 0.012(5) 0.014(7) 0.071(9)
N2 0.246(16) 0.082(7) 0.050(6) -0.002(5) 0.022(8) 0.082(9)
N7 0.31(2) 0.103(9) 0.081(9) 0.027(6) 0.064(12) 0.119(12)
N0AA 0.453(18) 0.097(6) 0.136(8) 0.024(5) 0.093(10) 0.138(9)

loop_
_atom_type_symbol
_atom_type_description
_atom_type_scat_dispersion_real
_atom_type_scat_dispersion_imag
_atom_type_scat_source
C C 0.0033 0.0016 'International Tables Vol C Tables 4.2.6.8 and 6.1.1.4'
H H 0.0000 0.0000 'International Tables Vol C Tables 4.2.6.8 and 6.1.1.4'
Cl Cl 0.1484 0.1585 'International Tables Vol C Tables 4.2.6.8 and 6.1.1.4'
N N 0.0061 0.0033 'International Tables Vol C Tables 4.2.6.8 and 6.1.1.4'
O O 0.0106 0.0060 'International Tables Vol C Tables 4.2.6.8 and 6.1.1.4'
Zr Zr -2.9673 0.5597 'International Tables Vol C Tables 4.2.6.8 and 6.1.1.4'

loop_
_geom_angle_atom_site_label_1
_geom_angle_atom_site_label_2
_geom_angle_atom_site_label_3
_geom_angle
_geom_angle_site_symmetry_1
_geom_angle_site_symmetry_3
_geom_angle_publ_flag
Zr01 Zr01 Zr01 60.0 2_665 3_565 ?
O003 Zr01 Zr01 37.16(8) . 2_665 ?
O003 Zr01 Zr01 37.16(8) . 3_565 ?
O003 Zr01 O004 78.57(14) . 3_565 ?
O003 Zr01 O005 74.73(13) . . ?
O003 Zr01 O005 74.81(13) . 3_565 ?
O003 Zr01 O006 78.26(14) . . ?
O003 Zr01 C00N 151.90(18) . . ?
O003 Zr01 C00R 151.0(2) . . ?
O003 Zr01 C00V 152.51(18) . . ?
O003 Zr01 C00W 152.8(2) . . ?
O003 Zr01 C011 151.67(15) . . ?
O004 Zr01 Zr01 114.74(10) 3_565 2_665 ?
O004 Zr01 Zr01 75.80(10) 3_565 3_565 ?
O004 Zr01 O006 83.25(14) 3_565 . ?
O004 Zr01 C00N 100.99(17) 3_565 . ?
O004 Zr01 C00R 128.57(18) 3_565 . ?
O004 Zr01 C00V 75.49(18) 3_565 . ?
O004 Zr01 C00W 84.7(2) 3_565 . ?
O004 Zr01 C011 116.8(2) 3_565 . ?
O005 Zr01 Zr01 38.23(10) 3_565 3_565 ?
O005 Zr01 Zr01 38.15(9) . 2_665 ?
O005 Zr01 Zr01 85.65(10) . 3_565 ?
O005 Zr01 Zr01 85.71(10) 3_565 2_665 ?
O005 Zr01 O004 152.88(14) . 3_565 ?
O005 Zr01 O004 86.98(14) 3_565 3_565 ?
O005 Zr01 O005 90.6(2) 3_565 . ?
O005 Zr01 O006 86.74(14) . . ?
O005 Zr01 O006 152.67(14) 3_565 . ?
O005 Zr01 C00N 77.11(17) 3_565 . ?
O005 Zr01 C00N 104.77(17) . . ?
O005 Zr01 C00R 94.58(18) 3_565 . ?
O005 Zr01 C00R 78.55(17) . . ?
O005 Zr01 C00V 131.62(18) . . ?
O005 Zr01 C00V 94.8(2) 3_565 . ?
O005 Zr01 C00W 117.8(2) . . ?
O005 Zr01 C00W 125.91(19) 3_565 . ?
O005 Zr01 C011 126.83(18) 3_565 . ?
O005 Zr01 C011 86.0(2) . . ?
O006 Zr01 Zr01 114.45(10) . 3_565 ?
O006 Zr01 Zr01 75.47(10) . 2_665 ?
O006 Zr01 C00N 129.81(18) . . ?
O006 Zr01 C00R 111.45(19) . . ?
O006 Zr01 C00V 107.3(2) . . ?
O006 Zr01 C00W 78.57(18) . . ?
O006 Zr01 C011 80.14(18) . . ?
C00N Zr01 Zr01 139.34(14) . 2_665 ?
C00N Zr01 Zr01 115.04(14) . 3_565 ?
C00R Zr01 Zr01 130.18(16) . 3_565 ?
C00R Zr01 Zr01 116.65(15) . 2_665 ?
C00R Zr01 C00N 31.6(2) . . ?
C00V Zr01 Zr01 125.16(18) . 3_565 ?
C00V Zr01 Zr01 169.76(15) . 2_665 ?
C00V Zr01 C00N 32.0(2) . . ?
C00V Zr01 C00R 53.1(2) . . ?
C00W Zr01 Zr01 144.95(19) . 2_665 ?
C00W Zr01 Zr01 154.6(2) . 3_565 ?
C00W Zr01 C00N 52.6(2) . . ?
C00W Zr01 C00R 53.4(2) . . ?
C00W Zr01 C00V 31.7(2) . . ?
C00W Zr01 C011 32.2(2) . . ?
C011 Zr01 Zr01 118.87(18) . 2_665 ?
C011 Zr01 Zr01 162.69(18) . 3_565 ?
C011 Zr01 C00N 53.0(2) . . ?
C011 Zr01 C00R 32.9(2) . . ?
C011 Zr01 C00V 53.2(2) . . ?
Zr02 Zr02 Zr02 60.0 2_665 3_565 ?
O007 Zr02 Zr02 37.07(8) . 2_665 ?
O007 Zr02 Zr02 37.07(8) . 3_565 ?
O007 Zr02 O009 78.89(15) . 3_565 ?
O007 Zr02 O00A 74.70(14) . 2_665 ?
O007 Zr02 O00A 74.65(15) . . ?
O007 Zr02 O00B 78.39(15) . . ?
O007 Zr02 C00Y 154.2(2) . . ?
O007 Zr02 C015 153.3(2) . . ?
O007 Zr02 C016 153.1(3) . . ?
O007 Zr02 C018 150.7(2) . . ?
O007 Zr02 C01B 150.5(3) . . ?
O009 Zr02 Zr02 114.82(11) 3_565 2_665 ?
O009 Zr02 Zr02 76.39(13) 3_565 3_565 ?
O009 Zr02 O00B 83.17(16) 3_565 . ?
O009 Zr02 C00Y 102.8(2) 3_565 . ?
O009 Zr02 C015 127.5(2) 3_565 . ?
O009 Zr02 C016 75.9(2) 3_565 . ?
O009 Zr02 C018 82.2(4) 3_565 . ?
O009 Zr02 C01B 113.6(4) 3_565 . ?
O00A Zr02 Zr02 85.62(11) . 2_665 ?
O00A Zr02 Zr02 38.21(11) . 3_565 ?
O00A Zr02 Zr02 38.26(11) 2_665 2_665 ?
O00A Zr02 Zr02 85.65(11) 2_665 3_565 ?
O00A Zr02 O009 153.04(16) 2_665 3_565 ?
O00A Zr02 O009 87.82(17) . 3_565 ?
O00A Zr02 O00A 90.4(2) 2_665 . ?
O00A Zr02 O00B 152.75(16) . . ?
O00A Zr02 O00B 86.30(17) 2_665 . ?
O00A Zr02 C00Y 103.28(19) 2_665 . ?
O00A Zr02 C00Y 79.6(2) . . ?
O00A Zr02 C015 79.3(2) 2_665 . ?
O00A Zr02 C015 99.9(2) . . ?
O00A Zr02 C016 131.1(2) 2_665 . ?
O00A Zr02 C016 95.2(3) . . ?
O00A Zr02 C018 126.8(3) . . ?
O00A Zr02 C018 119.6(4) 2_665 . ?
O00A Zr02 C01B 87.8(4) 2_665 . ?
O00A Zr02 C01B 130.1(2) . . ?
O00B Zr02 Zr02 75.10(12) . 2_665 ?
O00B Zr02 Zr02 114.54(11) . 3_565 ?
O00B Zr02 C00Y 127.4(2) . . ?
O00B Zr02 C015 106.0(2) . . ?
O00B Zr02 C016 107.4(3) . . ?
O00B Zr02 C018 77.4(3) . . ?
O00B Zr02 C01B 76.9(2) . . ?
C00Y Zr02 Zr02 138.86(16) . 2_665 ?
C00Y Zr02 Zr02 117.65(19) . 3_565 ?
C015 Zr02 Zr02 117.5(2) . 2_665 ?
C015 Zr02 Zr02 135.5(2) . 3_565 ?
C015 Zr02 C00Y 31.5(2) . . ?
C016 Zr02 Zr02 169.3(2) . 2_665 ?
C016 Zr02 Zr02 125.6(3) . 3_565 ?
C016 Zr02 C00Y 31.8(2) . . ?
C016 Zr02 C015 51.8(3) . . ?
C018 Zr02 Zr02 145.2(4) . 2_665 ?
C018 Zr02 Zr02 153.6(4) . 3_565 ?
C018 Zr02 C00Y 52.7(3) . . ?
C018 Zr02 C015 51.8(3) . . ?
C018 Zr02 C016 31.8(4) . . ?
C018 Zr02 C01B 31.9(4) . . ?
C01B Zr02 Zr02 119.5(3) . 2_665 ?
C01B Zr02 Zr02 166.4(2) . 3_565 ?
C01B Zr02 C00Y 52.6(3) . . ?
C01B Zr02 C015 31.1(3) . . ?
C01B Zr02 C016 52.6(4) . . ?
Zr01 O003 Zr01 105.68(15) 3_565 2_665 ?
Zr01 O003 Zr01 105.68(15) . 2_665 ?
Zr01 O003 Zr01 105.68(15) 3_565 . ?
C00H O004 Zr01 127.2(3) . 2_665 ?
Zr01 O005 Zr01 103.62(15) 2_665 . ?
C00H O006 Zr01 127.6(3) . . ?
Zr02 O007 Zr02 105.87(15) . 2_665 ?
Zr02 O007 Zr02 105.87(15) 3_565 . ?
Zr02 O007 Zr02 105.87(15) 3_565 2_665 ?
C00S O009 Zr02 127.3(4) . 2_665 ?
Zr02 O00A Zr02 103.54(16) 3_565 . ?
C00S O00B Zr02 128.6(4) . . ?
C00J C00D C00E 119.9(5) . . ?
C00J C00D C00O 117.6(5) . . ?
C00O C00D C00E 122.5(5) . . ?
C00F C00E C00D 121.8(5) . . ?
C00F C00E C00M 118.3(5) . . ?
C00M C00E C00D 119.9(5) . . ?
C00E C00F C00I 122.1(5) . . ?
C00I C00G C00H 120.0(5) . . ?
C00P C00G C00H 120.3(5) . . ?
C00P C00G C00I 119.8(5) . . ?
O004 C00H C00G 117.7(5) . . ?
O006 C00H O004 124.9(5) . . ?
O006 C00H C00G 117.4(5) . . ?
C00F C00I C00G 119.0(5) . . ?
C00D C00J C00L 121.5(5) . . ?
C00L C00K C00Q 119.8(5) . . ?
C00L C00K C00T 118.3(5) . . ?
C00T C00K C00Q 121.9(5) . . ?
C00K C00L C00J 120.8(5) . . ?
C00P C00M C00E 120.8(5) . . ?
C00R C00N Zr01 73.9(3) . . ?
C00R C00N C00V 108.8(6) . . ?
C00R C00N C013 125.9(6) . . ?
C00V C00N Zr01 72.6(3) . . ?
C00V C00N C013 125.2(6) . . ?
C013 C00N Zr01 121.9(4) . . ?
C00T C00O C00D 122.0(5) . . ?
C00T C00O N1 117.9(6) . . ?
N1 C00O C00D 119.8(6) . . ?
C00G C00P C00M 120.0(5) . . ?
C00X C00Q C00K 120.3(6) . . ?
C00X C00Q C010 118.4(6) . . ?
C010 C00Q C00K 121.2(5) . . ?
C00N C00R Zr01 74.5(3) . . ?
C00N C00R C011 106.9(6) . . ?
C00N C00R C017 126.4(7) . . ?
C011 C00R Zr01 72.5(3) . . ?
C011 C00R C017 126.7(7) . . ?
C017 C00R Zr01 120.9(5) . . ?
O009 C00S C00U 118.3(6) . . ?
O00B C00S O009 124.2(5) . . ?
O00B C00S C00U 117.4(6) . . ?
C00K C00T N8 122.1(7) . . ?
C00O C00T C00K 119.8(5) . . ?
C00O C00T N8 118.1(7) . . ?
C00Z C00U C00S 120.9(6) . . ?
C012 C00U C00S 119.5(6) . . ?
C012 C00U C00Z 119.6(6) . . ?
C00N C00V Zr01 75.4(3) . . ?
C00N C00V C019 122.6(7) . . ?
C00W C00V Zr01 74.0(4) . . ?
C00W C00V C00N 108.3(6) . . ?
C00W C00V C019 129.1(7) . . ?
C019 C00V Zr01 119.6(5) . . ?
C00V C00W Zr01 74.3(4) . . ?
C00V C00W C011 108.9(6) . . ?
C00V C00W C01A 123.3(9) . . ?
C011 C00W Zr01 74.0(4) . . ?
C011 C00W C01A 127.8(8) . . ?
C01A C00W Zr01 118.8(5) . . ?
C00Q C00X C012 121.1(7) . . ?
C014 C00Y Zr02 121.2(5) . . ?
C015 C00Y Zr02 73.3(4) . . ?
C015 C00Y C014 125.8(7) . . ?
C015 C00Y C016 105.6(8) . . ?
C016 C00Y Zr02 72.7(4) . . ?
C016 C00Y C014 128.6(8) . . ?
C00U C00Z C010 120.0(6) . . ?
C00Q C010 C00Z 120.4(6) . . ?
C00R C011 Zr01 74.7(4) . . ?
C00R C011 C01C 126.3(9) . . ?
C00W C011 Zr01 73.8(4) . . ?
C00W C011 C00R 107.1(6) . . ?
C00W C011 C01C 126.6(9) . . ?
C01C C011 Zr01 117.7(5) . . ?
C00U C012 C00X 120.4(6) . . ?
C00Y C015 Zr02 75.3(4) . . ?
C00Y C015 C01F 124.2(8) . . ?
C01B C015 Zr02 73.3(5) . . ?
C01B C015 C00Y 110.4(10) . . ?
C01B C015 C01F 125.2(10) . . ?
C01F C015 Zr02 122.0(6) . . ?
C00Y C016 Zr02 75.5(4) . . ?
C00Y C016 C01D 125.1(11) . . ?
C018 C016 Zr02 73.3(5) . . ?
C018 C016 C00Y 108.5(10) . . ?
C018 C016 C01D 126.4(10) . . ?
C01D C016 Zr02 119.2(6) . . ?
C016 C018 Zr02 75.0(5) . . ?
C016 C018 C01B 108.0(8) . . ?
C016 C018 C01H 123.8(15) . . ?
C01B C018 Zr02 74.1(6) . . ?
C01B C018 C01H 128.1(14) . . ?
C01H C018 Zr02 118.0(6) . . ?
C015 C01B Zr02 75.7(5) . . ?
C015 C01B C018 107.5(10) . . ?
C015 C01B C01G 127.3(14) . . ?
C018 C01B Zr02 73.9(6) . . ?
C018 C01B C01G 125.2(12) . . ?
C01G C01B Zr02 117.8(7) . . ?
N2 N1 C00O 119.7(9) . . ?
N7 N8 C00T 121.3(13) . . ?
N1 N2 N7 121.6(13) . . ?
N0AA N2 N1 171(2) . . ?
N0AA N2 N7 55.6(10) . . ?
N8 N7 N2 116.5(16) . . ?
N8 N7 N0AA 163(3) . . ?
N0AA N7 N2 52.5(10) . . ?
N2 N0AA N7 71.9(11) . . ?

loop_
_geom_bond_atom_site_label_1
_geom_bond_atom_site_label_2
_geom_bond_distance
_geom_bond_site_symmetry_2
_geom_bond_publ_flag
Zr01 Zr01 3.3250(9) 2_665 ?
Zr01 Zr01 3.3250(9) 3_565 ?
Zr01 O003 2.086(2) . ?
Zr01 O004 2.204(4) 3_565 ?
Zr01 O005 2.117(4) . ?
Zr01 O005 2.113(4) 3_565 ?
Zr01 O006 2.209(4) . ?
Zr01 C00N 2.568(5) . ?
Zr01 C00R 2.561(5) . ?
Zr01 C00V 2.533(6) . ?
Zr01 C00W 2.529(6) . ?
Zr01 C011 2.532(7) . ?
Zr02 Zr02 3.3348(10) 2_665 ?
Zr02 Zr02 3.3349(10) 3_565 ?
Zr02 O007 2.090(2) . ?
Zr02 O009 2.193(4) 3_565 ?
Zr02 O00A 2.122(4) 2_665 ?
Zr02 O00A 2.124(4) . ?
Zr02 O00B 2.198(4) . ?
Zr02 C00Y 2.599(6) . ?
Zr02 C015 2.574(7) . ?
Zr02 C016 2.563(8) . ?
Zr02 C018 2.541(9) . ?
Zr02 C01B 2.544(9) . ?
O004 C00H 1.262(6) . ?
O006 C00H 1.253(6) . ?
O009 C00S 1.277(8) . ?
O00B C00S 1.274(8) . ?
C00D C00E 1.474(7) . ?
C00D C00J 1.375(7) . ?
C00D C00O 1.395(8) . ?
C00E C00F 1.382(7) . ?
C00E C00M 1.398(8) . ?
C00F C00I 1.392(7) . ?
C00G C00H 1.493(7) . ?
C00G C00I 1.400(7) . ?
C00G C00P 1.392(8) . ?
C00J C00L 1.389(7) . ?
C00K C00L 1.387(8) . ?
C00K C00Q 1.496(7) . ?
C00K C00T 1.406(8) . ?
C00M C00P 1.392(7) . ?
C00N C00R 1.395(9) . ?
C00N C00V 1.405(9) . ?
C00N C013 1.516(9) . ?
C00O C00T 1.378(8) . ?
C00O N1 1.389(10) . ?
C00Q C00X 1.376(9) . ?
C00Q C010 1.386(9) . ?
C00R C011 1.440(10) . ?
C00R C017 1.474(10) . ?
C00S C00U 1.484(8) . ?
C00T N8 1.427(14) . ?
C00U C00Z 1.378(9) . ?
C00U C012 1.366(9) . ?
C00V C00W 1.381(10) . ?
C00V C019 1.511(11) . ?
C00W C011 1.405(11) . ?
C00W C01A 1.517(10) . ?
C00X C012 1.386(8) . ?
C00Y C014 1.491(10) . ?
C00Y C015 1.402(11) . ?
C00Y C016 1.414(10) . ?
C00Z C010 1.399(8) . ?
C011 C01C 1.497(10) . ?
C015 C01B 1.372(12) . ?
C015 C01F 1.503(12) . ?
C016 C018 1.397(16) . ?
C016 C01D 1.495(15) . ?
C018 C01B 1.399(17) . ?
C018 C01H 1.538(13) . ?
C01B C01G 1.482(15) . ?
N1 N2 1.231(12) . ?
N8 N7 1.248(15) . ?
N2 N7 1.46(2) . ?
N2 N0AA 1.220(15) . ?
N7 N0AA 1.27(2) . ?

loop_
_smtbx_masks_void_nr
_smtbx_masks_void_average_x
_smtbx_masks_void_average_y
_smtbx_masks_void_average_z
_smtbx_masks_void_volume
_smtbx_masks_void_count_electrons
_smtbx_masks_void_content
1 0.000 0.000 0.000 218.4 48.1 ?
2 0.000 0.000 0.184 8.0 0.0 ?
3 0.000 0.000 0.272 13.8 0.0 ?
4 -0.595 -0.497 0.500 1048.9 200.0 ?
5 0.000 0.000 0.728 13.8 0.0 ?
6 0.000 0.000 0.816 8.0 0.0 ?
7 -0.390 -0.772 0.833 1048.9 200.0 ?
8 -0.247 0.119 0.167 1048.9 200.0 ?
9 0.333 0.667 0.667 218.4 48.1 ?
10 0.333 0.667 0.395 13.8 0.0 ?
11 0.333 0.667 0.483 8.0 0.0 ?
12 0.333 0.667 0.851 8.0 0.0 ?
13 0.333 0.667 0.938 13.8 0.0 ?
14 0.667 0.333 0.333 218.4 48.1 ?
15 0.667 0.333 0.062 13.8 0.0 ?
16 0.667 0.333 0.149 8.0 0.0 ?
17 0.667 0.333 0.517 8.0 0.0 ?
18 0.667 0.333 0.605 13.8 0.0 ?
